data_1542513
loop_
_publ_author_name
'Rietzler, Barbara'
'Laus, Gerhard'
'Kahlenberg, Volker'
'Schottenberger, Herwig'

_publ_section_title
;
 <i>catena</i>-Poly[silver(I)-\m-[1-(pyridin-2-ylmethyl-\k<i>N</i>)-3-(3-sulfonatopropyl)imidazolin-2-ylidene]-\k<i>C</i>^2^]
;
_journal_coeditor_code HB4016
_journal_issue 2
_journal_name_full IUCrData
_journal_page_first x160245
_journal_paper_doi 10.1107/S2414314616002455
_journal_volume 1
_journal_year 2016
_chemical_formula_iupac '[Ag (C12 H14 N3 O3 S)]'
_chemical_formula_moiety 'C12 H14 Ag N3 O3 S'
_chemical_formula_sum 'C12 H14 Ag N3 O3 S'
_chemical_formula_weight 388.19
_chemical_name_systematic
<i>catena</i>-Poly[silver(I)-\m-[1-(pyridin-2-ylmethyl-\k<i>N</i>)-3-(3-sulfonatopropyl)imidazolin-2-ylidene]-\k<i>C</i>^2^]
_space_group_IT_number 14
_symmetry_cell_setting monoclinic
_symmetry_space_group_name_Hall '-P 2yn'
_symmetry_space_group_name_H-M 'P 1 21/n 1'
_atom_sites_solution_hydrogens geom
_atom_sites_solution_primary direct
_atom_sites_solution_secondary difmap
_audit_conform_dict_name cif_core.dic
_audit_conform_dict_version 2.4
_audit_creation_method 'WinGX routine CIF_UPDATE'
_cell_angle_alpha 90
_cell_angle_beta 107.055(10)
_cell_angle_gamma 90
_cell_formula_units_Z 4
_cell_length_a 11.1568(6)
_cell_length_b 9.7852(4)
_cell_length_c 12.5715(6)
_cell_measurement_reflns_used 2698
_cell_measurement_temperature 173(2)
_cell_measurement_theta_max 27.153
_cell_measurement_theta_min 3.573
_cell_volume 1312.09(13)
_computing_cell_refinement
;
CrysAlis PRO (Agilent, 2014)
;
_computing_data_collection
;
CrysAlis PRO (Agilent, 2014)
;
_computing_data_reduction
;
CrysAlis PRO (Agilent, 2014)
;
_computing_publication_material
;
ORTEP-3 for Windows (Farrugia, 2012) and
Mercury (Macrae <i>et al.</i>, 2006)
;
_computing_structure_refinement
;
SHELXL97 (Sheldrick, 2008)
;
_computing_structure_solution
;
SIR2002 (Burla <i>et al.</i>,  2003)
;
_diffrn_ambient_temperature 173(2)
_diffrn_detector_area_resol_mean 10.3575
_diffrn_measured_fraction_theta_full 0.996
_diffrn_measured_fraction_theta_max 0.996
_diffrn_measurement_device 'four-circle diffractometer'
_diffrn_measurement_device_type 'Agilent Xcalibur Ruby Gemini ultra'
_diffrn_measurement_method '\w scans'
_diffrn_radiation_monochromator graphite
_diffrn_radiation_type MoK\a
_diffrn_radiation_wavelength 0.71073
_diffrn_reflns_av_R_equivalents 0.0454
_diffrn_reflns_limit_h_max 13
_diffrn_reflns_limit_h_min -13
_diffrn_reflns_limit_k_max 10
_diffrn_reflns_limit_k_min -11
_diffrn_reflns_limit_l_max 15
_diffrn_reflns_limit_l_min -11
_diffrn_reflns_number 8214
_diffrn_reflns_theta_full 25.35
_diffrn_reflns_theta_max 25.35
_diffrn_reflns_theta_min 2.82
_exptl_absorpt_coefficient_mu 1.706
_exptl_absorpt_correction_T_max 1
_exptl_absorpt_correction_T_min 0.9364
_exptl_absorpt_correction_type multi-scan
_exptl_absorpt_process_details
;
(CrysAlis PRO; Agilent, 2014)
;
_exptl_crystal_colour colourless
_exptl_crystal_density_diffrn 1.965
_exptl_crystal_density_method 'not measured'
_exptl_crystal_description fragment
_exptl_crystal_F_000 776
_exptl_crystal_size_max 0.15
_exptl_crystal_size_mid 0.04
_exptl_crystal_size_min 0.03
_refine_diff_density_max 0.449
_refine_diff_density_min -0.377
_refine_ls_extinction_method none
_refine_ls_goodness_of_fit_ref 1.024
_refine_ls_hydrogen_treatment constr
_refine_ls_matrix_type full
_refine_ls_number_parameters 181
_refine_ls_number_reflns 2398
_refine_ls_number_restraints 0
_refine_ls_restrained_S_all 1.024
_refine_ls_R_factor_all 0.0464
_refine_ls_R_factor_gt 0.0315
_refine_ls_shift/su_max 0
_refine_ls_shift/su_mean 0
_refine_ls_structure_factor_coef Fsqd
_refine_ls_weighting_details 'calc w=1/[\s^2^(Fo^2^)+(0.0243P)^2^+0.5800P] where P=(Fo^2^+2Fc^2^)/3'
_refine_ls_weighting_scheme calc
_refine_ls_wR_factor_gt 0.0605
_refine_ls_wR_factor_ref 0.0657
_reflns_number_gt 1921
_reflns_number_total 2398
_reflns_threshold_expression I>2\s(I)
_cod_data_source_file hb4016sup1.cif
_cod_data_source_block I
_cod_depositor_comments 'Adding full bibliography for 1542513.cif.'
_cod_original_cell_volume 1312.09(12)
_cod_original_sg_symbol_H-M 'P 21/n'
_cod_database_code 1542513
_cod_database_fobs_code 1542513

loop_
_symmetry_equiv_pos_as_xyz
'x, y, z'
'-x+1/2, y+1/2, -z+1/2'
'-x, -y, -z'
'x-1/2, -y-1/2, z-1/2'

loop_
_atom_site_type_symbol
_atom_site_label
_atom_site_fract_x
_atom_site_fract_y
_atom_site_fract_z
_atom_site_U_iso_or_equiv
_atom_site_adp_type
_atom_site_calc_flag
_atom_site_refinement_flags
_atom_site_occupancy
_atom_site_symmetry_multiplicity
Ag Ag 0.14608(3) 0.10604(3) 0.58234(2) 0.02486(11) Uani d . 1 1
S S -0.03575(9) 0.10338(8) 0.17887(8) 0.0211(2) Uani d . 1 1
N N3 0.4721(3) -0.2244(3) 0.9083(2) 0.0166(7) Uani d . 1 1
C C5 0.1801(4) -0.0473(3) 0.2667(3) 0.0206(8) Uani d . 1 1
H H5A 0.1213 -0.1022 0.2948 0.025 Uiso calc R 1 1
H H5B 0.2375 -0.1113 0.245 0.025 Uiso calc R 1 1
N N2 0.3417(3) -0.1303(3) 0.6187(2) 0.0180(7) Uani d . 1 1
O O1 0.0012(3) 0.2093(3) 0.2626(2) 0.0376(8) Uani d . 1 1
O O2 -0.1035(3) 0.1553(3) 0.0696(2) 0.0340(7) Uani d . 1 1
C C11 0.6205(4) 0.0030(4) 0.9122(3) 0.0251(9) Uani d . 1 1
H H11 0.6711 0.0815 0.9136 0.03 Uiso calc R 1 1
C C8 0.4460(3) -0.1385(3) 0.8205(3) 0.0162(8) Uani d . 1 1
N N1 0.3119(3) -0.0352(3) 0.4606(2) 0.0189(7) Uani d . 1 1
C C1 0.2724(4) -0.0316(3) 0.5520(3) 0.0181(8) Uani d . 1 1
O O3 -0.0995(3) -0.0096(2) 0.2142(2) 0.0279(6) Uani d . 1 1
C C3 0.4222(3) -0.1927(3) 0.5684(3) 0.0210(9) Uani d . 1 1
H H3 0.4797 -0.2642 0.5987 0.025 Uiso calc R 1 1
C C2 0.4038(4) -0.1338(3) 0.4695(3) 0.0200(8) Uani d . 1 1
H H2 0.4455 -0.1549 0.4156 0.024 Uiso calc R 1 1
C C10 0.6490(4) -0.0863(3) 1.0009(3) 0.0217(8) Uani d . 1 1
H H10 0.7202 -0.0721 1.0636 0.026 Uiso calc R 1 1
C C6 0.1058(4) 0.0317(3) 0.1644(3) 0.0210(8) Uani d . 1 1
H H6A 0.085 -0.0302 0.0993 0.025 Uiso calc R 1 1
H H6B 0.1589 0.1063 0.1498 0.025 Uiso calc R 1 1
C C7 0.3302(4) -0.1690(3) 0.7271(3) 0.0195(8) Uani d . 1 1
H H7A 0.3121 -0.2681 0.7269 0.023 Uiso calc R 1 1
H H7B 0.2584 -0.1195 0.7402 0.023 Uiso calc R 1 1
C C9 0.5710(4) -0.1964(3) 0.9958(3) 0.0219(9) Uani d . 1 1
H H9 0.5883 -0.256 1.0581 0.026 Uiso calc R 1 1
C C12 0.5181(4) -0.0224(3) 0.8210(3) 0.0217(9) Uani d . 1 1
H H12 0.4973 0.0387 0.7595 0.026 Uiso calc R 1 1
C C4 0.2562(4) 0.0444(3) 0.3597(3) 0.0237(9) Uani d . 1 1
H H4A 0.3235 0.0897 0.3359 0.028 Uiso calc R 1 1
H H4B 0.2013 0.1162 0.3755 0.028 Uiso calc R 1 1

loop_
_atom_site_aniso_label
_atom_site_aniso_U_11
_atom_site_aniso_U_22
_atom_site_aniso_U_33
_atom_site_aniso_U_12
_atom_site_aniso_U_13
_atom_site_aniso_U_23
Ag 0.0250(2) 0.02315(17) 0.02429(18) 0.00894(12) 0.00389(13) -0.00441(11)
S 0.0181(6) 0.0196(5) 0.0245(5) -0.0014(4) 0.0046(4) -0.0012(4)
N3 0.0172(18) 0.0154(15) 0.0164(16) 0.0015(12) 0.0039(14) 0.0006(11)
C5 0.019(2) 0.0209(18) 0.022(2) 0.0016(15) 0.0071(17) 0.0008(14)
N2 0.0176(18) 0.0200(15) 0.0159(16) 0.0023(12) 0.0043(14) 0.0007(11)
O1 0.0311(19) 0.0303(15) 0.0457(18) 0.0044(13) 0.0028(15) -0.0195(12)
O2 0.0238(18) 0.0409(16) 0.0336(17) 0.0025(13) 0.0028(14) 0.0114(12)
C11 0.023(2) 0.0224(19) 0.034(2) -0.0083(16) 0.015(2) -0.0082(16)
C8 0.017(2) 0.0171(17) 0.0159(19) 0.0039(14) 0.0067(16) -0.0023(13)
N1 0.0181(19) 0.0205(16) 0.0162(17) 0.0020(12) 0.0022(14) 0.0008(11)
C1 0.022(2) 0.0170(18) 0.0130(19) -0.0001(15) 0.0020(16) -0.0014(13)
O3 0.0248(17) 0.0280(14) 0.0334(16) -0.0037(12) 0.0126(13) 0.0033(11)
C3 0.015(2) 0.0190(18) 0.026(2) 0.0052(15) 0.0011(17) -0.0022(15)
C2 0.016(2) 0.0243(19) 0.019(2) 0.0009(15) 0.0036(17) -0.0034(14)
C10 0.014(2) 0.027(2) 0.022(2) 0.0007(16) 0.0033(17) -0.0062(15)
C6 0.020(2) 0.0224(19) 0.021(2) -0.0006(15) 0.0058(17) 0.0002(15)
C7 0.019(2) 0.0205(18) 0.019(2) -0.0006(15) 0.0052(17) 0.0000(14)
C9 0.024(2) 0.0205(19) 0.019(2) 0.0052(16) 0.0027(18) -0.0005(14)
C12 0.026(2) 0.0191(19) 0.023(2) -0.0027(16) 0.0127(18) 0.0008(14)
C4 0.027(3) 0.0194(18) 0.021(2) 0.0036(16) 0.0016(18) 0.0039(14)

loop_
_atom_type_symbol
_atom_type_description
_atom_type_scat_dispersion_real
_atom_type_scat_dispersion_imag
_atom_type_scat_source
C C 0.0033 0.0016 'International Tables Vol C Tables 4.2.6.8 and 6.1.1.4'
H H 0 0 'International Tables Vol C Tables 4.2.6.8 and 6.1.1.4'
N N 0.0061 0.0033 'International Tables Vol C Tables 4.2.6.8 and 6.1.1.4'
O O 0.0106 0.006 'International Tables Vol C Tables 4.2.6.8 and 6.1.1.4'
S S 0.1246 0.1234 'International Tables Vol C Tables 4.2.6.8 and 6.1.1.4'
Ag Ag -0.8971 1.1015 'International Tables Vol C Tables 4.2.6.8 and 6.1.1.4'

loop_
_geom_angle_atom_site_label_1
_geom_angle_atom_site_label_2
_geom_angle_atom_site_label_3
_geom_angle_site_symmetry_3
_geom_angle
_geom_angle_publ_flag
C1 Ag N3 2_556 168.31(12) y
O1 S O2 . 113.30(16) ?
O1 S O3 . 112.50(17) ?
O2 S O3 . 112.94(17) ?
O1 S C6 . 106.45(17) ?
O2 S C6 . 105.77(17) ?
O3 S C6 . 105.04(16) ?
C9 N3 C8 . 118.2(3) ?
C9 N3 Ag 2_546 119.1(2) ?
C8 N3 Ag 2_546 122.5(2) ?
C4 C5 C6 . 113.1(3) ?
C4 C5 H5A . 108.9 ?
C6 C5 H5A . 108.9 ?
C4 C5 H5B . 108.9 ?
C6 C5 H5B . 108.9 ?
H5A C5 H5B . 107.8 ?
C1 N2 C3 . 111.0(3) ?
C1 N2 C7 . 124.8(3) ?
C3 N2 C7 . 124.1(3) ?
C10 C11 C12 . 119.7(3) ?
C10 C11 H11 . 120.1 ?
C12 C11 H11 . 120.1 ?
N3 C8 C12 . 121.3(3) ?
N3 C8 C7 . 116.5(3) ?
C12 C8 C7 . 122.1(3) ?
C1 N1 C2 . 111.7(3) ?
C1 N1 C4 . 124.4(3) ?
C2 N1 C4 . 123.7(3) ?
N1 C1 N2 . 103.8(3) ?
N1 C1 Ag . 125.9(2) ?
N2 C1 Ag . 130.1(3) ?
C2 C3 N2 . 107.1(3) ?
C2 C3 H3 . 126.5 ?
N2 C3 H3 . 126.5 ?
C3 C2 N1 . 106.4(3) ?
C3 C2 H2 . 126.8 ?
N1 C2 H2 . 126.8 ?
C9 C10 C11 . 117.8(3) ?
C9 C10 H10 . 121.1 ?
C11 C10 H10 . 121.1 ?
C5 C6 S . 113.1(3) ?
C5 C6 H6A . 109 ?
S C6 H6A . 109 ?
C5 C6 H6B . 109 ?
S C6 H6B . 109 ?
H6A C6 H6B . 107.8 ?
N2 C7 C8 . 112.8(3) ?
N2 C7 H7A . 109 ?
C8 C7 H7A . 109 ?
N2 C7 H7B . 109 ?
C8 C7 H7B . 109 ?
H7A C7 H7B . 107.8 ?
N3 C9 C10 . 123.9(3) ?
N3 C9 H9 . 118.1 ?
C10 C9 H9 . 118.1 ?
C11 C12 C8 . 119.1(3) ?
C11 C12 H12 . 120.5 ?
C8 C12 H12 . 120.5 ?
N1 C4 C5 . 110.6(3) ?
N1 C4 H4A . 109.5 ?
C5 C4 H4A . 109.5 ?
N1 C4 H4B . 109.5 ?
C5 C4 H4B . 109.5 ?
H4A C4 H4B . 108.1 ?

loop_
_geom_bond_atom_site_label_1
_geom_bond_atom_site_label_2
_geom_bond_site_symmetry_2
_geom_bond_distance
_geom_bond_publ_flag
Ag C1 . 2.065(4) y
Ag N3 2_556 2.144(3) y
S O1 . 1.448(3) ?
S O2 . 1.452(3) ?
S O3 . 1.453(3) ?
S C6 . 1.785(4) ?
N3 C9 . 1.338(5) ?
N3 C8 . 1.350(4) ?
N3 Ag 2_546 2.144(3) n
C5 C4 . 1.520(5) ?
C5 C6 . 1.521(5) ?
C5 H5A . 0.99 ?
C5 H5B . 0.99 ?
N2 C1 . 1.361(4) ?
N2 C3 . 1.383(5) ?
N2 C7 . 1.456(4) ?
C11 C10 . 1.379(5) ?
C11 C12 . 1.383(5) ?
C11 H11 . 0.95 ?
C8 C12 . 1.391(5) ?
C8 C7 . 1.499(5) ?
N1 C1 . 1.345(5) ?
N1 C2 . 1.389(5) ?
N1 C4 . 1.463(4) ?
C3 C2 . 1.331(5) ?
C3 H3 . 0.95 ?
C2 H2 . 0.95 ?
C10 C9 . 1.375(5) ?
C10 H10 . 0.95 ?
C6 H6A . 0.99 ?
C6 H6B . 0.99 ?
C7 H7A . 0.99 ?
C7 H7B . 0.99 ?
C9 H9 . 0.95 ?
C12 H12 . 0.95 ?
C4 H4A . 0.99 ?
C4 H4B . 0.99 ?

loop_
_geom_hbond_atom_site_label_D
_geom_hbond_atom_site_label_H
_geom_hbond_atom_site_label_A
_geom_hbond_site_symmetry_A
_geom_hbond_distance_DH
_geom_hbond_distance_HA
_geom_hbond_distance_DA
_geom_hbond_angle_DHA
_geom_hbond_publ_flag
C10 H10 O3 1_656 0.95 2.40 3.349(4) 173 y
C6 H6A O2 3_555 0.99 2.51 3.458(5) 160 y
C7 H7B O3 3_556 0.99 2.38 3.367(5) 175 y
C2 H2 O2 2_545 0.95 2.53 3.179(5) 126 y
C12 H12 O1 4_666 0.95 2.47 3.143(4) 128 y
C7 H7A O3 4_656 0.99 2.41 3.257(4) 143 y

loop_
_geom_torsion_atom_site_label_1
_geom_torsion_atom_site_label_2
_geom_torsion_atom_site_label_3
_geom_torsion_atom_site_label_4
_geom_torsion_site_symmetry_1
_geom_torsion
C9 N3 C8 C12 . -1.1(5)
Ag N3 C8 C12 2_546 174.2(3)
C9 N3 C8 C7 . -176.5(3)
Ag N3 C8 C7 2_546 -1.3(4)
C2 N1 C1 N2 . 0.0(4)
C4 N1 C1 N2 . 174.1(3)
C2 N1 C1 Ag . 175.6(2)
C4 N1 C1 Ag . -10.3(5)
C3 N2 C1 N1 . 0.1(4)
C7 N2 C1 N1 . -177.9(3)
C3 N2 C1 Ag . -175.3(3)
C7 N2 C1 Ag . 6.8(5)
N3 Ag C1 N1 2_556 -26.1(8)
N3 Ag C1 N2 2_556 148.3(5)
C1 N2 C3 C2 . -0.1(4)
C7 N2 C3 C2 . 177.9(3)
N2 C3 C2 N1 . 0.1(4)
C1 N1 C2 C3 . 0.0(4)
C4 N1 C2 C3 . -174.2(3)
C12 C11 C10 C9 . -1.7(5)
C4 C5 C6 S . -79.6(4)
O1 S C6 C5 . 68.0(3)
O2 S C6 C5 . -171.2(2)
O3 S C6 C5 . -51.5(3)
C1 N2 C7 C8 . -115.2(4)
C3 N2 C7 C8 . 67.1(4)
N3 C8 C7 N2 . -147.7(3)
C12 C8 C7 N2 . 36.9(5)
C8 N3 C9 C10 . -1.1(5)
Ag N3 C9 C10 2_546 -176.6(3)
C11 C10 C9 N3 . 2.5(6)
C10 C11 C12 C8 . -0.4(5)
N3 C8 C12 C11 . 1.8(5)
C7 C8 C12 C11 . 177.0(3)
C1 N1 C4 C5 . -106.9(4)
C2 N1 C4 C5 . 66.5(5)
C6 C5 C4 N1 . 172.4(3)
